data_7105200
loop_
_publ_author_name
'Matsuo, Jun-Ichi'
'Sasaki, Shun'
'Hoshikawa, Takaya'
'Ishibashi, Hiroyuki'

_publ_section_title
;
 Intramolecular formal [4+2] cycloaddition of 3-ethoxycyclobutanones
 and alkenes.
;
_journal_issue 6
_journal_name_full 'Chemical communications (Cambridge, England)'
_journal_page_first 934
_journal_page_last 936
_journal_paper_doi 10.1039/b919332d
_journal_volume 46
_journal_year 2010
_chemical_formula_moiety 'C23 H26 O2 '
_chemical_formula_sum 'C23 H26 O2'
_chemical_formula_weight 334.46
_space_group_IT_number 33
_symmetry_cell_setting orthorhombic
_symmetry_Int_Tables_number 33
_symmetry_space_group_name_Hall 'P 2c -2n'
_symmetry_space_group_name_H-M 'P n a 21'
_cell_angle_alpha 90
_cell_angle_beta 90
_cell_angle_gamma 90
_cell_formula_units_Z 4
_cell_length_a 7.3596(5)
_cell_length_b 19.161(1)
_cell_length_c 13.049(1)
_cell_measurement_reflns_used 8669
_cell_measurement_temperature 123.2
_cell_measurement_theta_max 30.5
_cell_measurement_theta_min 3.0
_cell_volume 1840.1(2)
_computing_cell_refinement CRYSTALCLEAR
_computing_data_collection CRYSTALCLEAR
_computing_data_reduction 'teXsan Ver. 1.11'
_computing_publication_material 'teXsan Ver. 1.11'
_computing_structure_refinement 'teXsan Ver. 1.10'
_computing_structure_solution SHELXS86
_diffrn_ambient_temperature 123.2
_diffrn_detector_area_resol_mean 14.46
_diffrn_measured_fraction_theta_full 1.5605
_diffrn_measured_fraction_theta_max 1.5605
_diffrn_measurement_device_type 'Rigaku/MSC Mercury CCD'
_diffrn_measurement_method \w
_diffrn_radiation_type 'Mo K\a'
_diffrn_radiation_wavelength 0.7107
_diffrn_reflns_av_R_equivalents 0.017
_diffrn_reflns_limit_h_max 9
_diffrn_reflns_limit_h_min 0
_diffrn_reflns_limit_k_max 26
_diffrn_reflns_limit_k_min 0
_diffrn_reflns_limit_l_max 13
_diffrn_reflns_limit_l_min -18
_diffrn_reflns_number 21633
_diffrn_reflns_theta_full 30.55
_diffrn_reflns_theta_max 30.55
_exptl_absorpt_coefficient_mu 0.075
_exptl_absorpt_correction_T_max 0.985
_exptl_absorpt_correction_T_min 0.938
_exptl_absorpt_correction_type multi-scan
_exptl_absorpt_process_details '(Jacobson, 1998)'
_exptl_crystal_colour Colorless
_exptl_crystal_density_diffrn 1.207
_exptl_crystal_density_method 'not measured'
_exptl_crystal_description Prism
_exptl_crystal_F_000 720.00
_exptl_crystal_size_max 0.200
_exptl_crystal_size_mid 0.200
_exptl_crystal_size_min 0.200
_refine_diff_density_max 0.14
_refine_diff_density_min -0.10
_refine_ls_abs_structure_Flack 0.5(7)
_refine_ls_extinction_method none
_refine_ls_goodness_of_fit_ref 1.147
_refine_ls_hydrogen_treatment noref
_refine_ls_number_parameters 226
_refine_ls_number_reflns 4049
_refine_ls_R_factor_gt 0.0336
_refine_ls_shift/su_max 0.0006
_refine_ls_structure_factor_coef F
_refine_ls_weighting_details 'w = 1/[\s^2^(Fo) + 0.00063|Fo|^2^]'
_refine_ls_weighting_scheme calc
_refine_ls_wR_factor_ref 0.0443
_reflns_number_gt 4049
_reflns_number_total 4588
_reflns_threshold_expression F^2^>3.0\s(F^2^)
_cod_data_source_file b919332d.txt
_cod_data_source_block '_matsuo6'
_cod_original_sg_symbol_H-M 'P n a 21 '
_cod_original_formula_sum 'C23 H26 O2 '
_cod_database_code 7105200

loop_
_symmetry_equiv_pos_as_xyz
x,y,z
-x,-y,1/2+z
1/2-x,1/2+y,1/2+z
1/2+x,1/2-y,z

loop_
_atom_site_label
_atom_site_type_symbol
_atom_site_fract_x
_atom_site_fract_y
_atom_site_fract_z
_atom_site_U_iso_or_equiv
_atom_site_adp_type
_atom_site_occupancy
_atom_site_calc_flag
_atom_site_refinement_flags
_atom_site_disorder_assembly
_atom_site_disorder_group
O1 O 0.6076(1) 0.67207(5) 0.4373(3) 0.0342(3) Uani 1.00 d . . .
O2 O 0.0769(1) 0.68053(4) 0.2386(3) 0.0237(2) Uani 1.00 d . . .
C1 C 0.4450(2) 0.66051(6) 0.4326(3) 0.0225(3) Uani 1.00 d . . .
C2 C 0.3334(2) 0.68863(6) 0.3448(3) 0.0226(3) Uani 1.00 d . . .
C3 C 0.1797(2) 0.64116(6) 0.3106(3) 0.0214(3) Uani 1.00 d . . .
C4 C 0.0684(2) 0.61571(6) 0.4019(3) 0.0215(3) Uani 1.00 d . . .
C5 C 0.1921(2) 0.57554(6) 0.4761(3) 0.0202(3) Uani 1.00 d . . .
C6 C -0.0975(2) 0.57035(7) 0.7205(3) 0.0287(3) Uani 1.00 d . . .
C7 C -0.1457(2) 0.61322(8) 0.8014(3) 0.0353(4) Uani 1.00 d . . .
C8 C -0.0597(2) 0.67730(8) 0.8132(3) 0.0346(4) Uani 1.00 d . . .
C9 C 0.0724(2) 0.69773(7) 0.7440(3) 0.0291(3) Uani 1.00 d . . .
C10 C 0.1217(2) 0.65469(7) 0.6616(3) 0.0234(3) Uani 1.00 d . . .
C11 C 0.2644(2) 0.68016(6) 0.5870(3) 0.0239(3) Uani 1.00 d . . .
C12 C 0.3465(2) 0.62182(6) 0.5188(3) 0.0201(3) Uani 1.00 d . . .
C13 C 0.0862(2) 0.54115(6) 0.5635(3) 0.0233(3) Uani 1.00 d . . .
C14 C 0.0349(2) 0.59029(7) 0.6496(3) 0.0232(3) Uani 1.00 d . . .
C15 C 0.4827(2) 0.57941(6) 0.5843(3) 0.0237(3) Uani 1.00 d . . .
C16 C 0.5426(2) 0.50969(6) 0.5418(3) 0.0238(3) Uani 1.00 d . . .
C17 C 0.6213(2) 0.50242(7) 0.4447(3) 0.0289(3) Uani 1.00 d . . .
C18 C 0.6789(2) 0.43786(8) 0.4094(3) 0.0334(3) Uani 1.00 d . . .
C19 C 0.6590(2) 0.37894(7) 0.4704(3) 0.0353(3) Uani 1.00 d . . .
C20 C 0.5824(2) 0.38497(7) 0.5661(3) 0.0354(4) Uani 1.00 d . . .
C21 C 0.5249(2) 0.45003(7) 0.6014(3) 0.0288(3) Uani 1.00 d . . .
C22 C -0.0462(2) 0.63980(7) 0.1795(3) 0.0319(3) Uani 1.00 d . . .
C23 C -0.1265(2) 0.68563(8) 0.0979(3) 0.0335(4) Uani 1.00 d . . .
H1 H 0.4143 0.7024 0.2905 0.0383 Uiso 1.00 calc . . .
H2 H 0.2791 0.7317 0.3745 0.0383 Uiso 1.00 calc . . .
H3 H 0.2377 0.6033 0.2768 0.0383 Uiso 1.00 calc . . .
H4 H 0.0126 0.6490 0.4400 0.0383 Uiso 1.00 calc . . .
H5 H -0.0179 0.5811 0.3767 0.0383 Uiso 1.00 calc . . .
H6 H 0.2542 0.5412 0.4316 0.0383 Uiso 1.00 calc . . .
H7 H -0.1674 0.5239 0.7151 0.0383 Uiso 1.00 calc . . .
H8 H -0.2455 0.5953 0.8506 0.0383 Uiso 1.00 calc . . .
H9 H -0.0965 0.7130 0.8608 0.0383 Uiso 1.00 calc . . .
H10 H 0.1353 0.7433 0.7452 0.0383 Uiso 1.00 calc . . .
H11 H 0.3708 0.7018 0.6253 0.0383 Uiso 1.00 calc . . .
H12 H 0.2096 0.7134 0.5489 0.0383 Uiso 1.00 calc . . .
H13 H 0.1633 0.5067 0.5929 0.0383 Uiso 1.00 calc . . .
H14 H -0.0192 0.5176 0.5394 0.0383 Uiso 1.00 calc . . .
H15 H 0.5785 0.6101 0.5974 0.0383 Uiso 1.00 calc . . .
H16 H 0.4493 0.5688 0.6547 0.0383 Uiso 1.00 calc . . .
H17 H 0.6385 0.5420 0.3980 0.0383 Uiso 1.00 calc . . .
H18 H 0.7543 0.4327 0.3443 0.0383 Uiso 1.00 calc . . .
H19 H 0.7029 0.3321 0.4479 0.0383 Uiso 1.00 calc . . .
H20 H 0.5738 0.3419 0.6121 0.0383 Uiso 1.00 calc . . .
H21 H 0.4636 0.4525 0.6663 0.0383 Uiso 1.00 calc . . .
H22 H 0.0371 0.5998 0.1494 0.0383 Uiso 1.00 calc . . .
H23 H -0.1432 0.6190 0.2274 0.0383 Uiso 1.00 calc . . .
H24 H -0.1981 0.6619 0.0527 0.0383 Uiso 1.00 calc . . .
H25 H -0.2028 0.7263 0.1282 0.0383 Uiso 1.00 calc . . .
H26 H -0.0341 0.7079 0.0520 0.0383 Uiso 1.00 calc . . .

loop_
_atom_site_aniso_label
_atom_site_aniso_U_11
_atom_site_aniso_U_22
_atom_site_aniso_U_33
_atom_site_aniso_U_12
_atom_site_aniso_U_13
_atom_site_aniso_U_23
O1 0.0218(4) 0.0333(5) 0.0476(6) -0.0070(4) -0.0046(4) 0.0117(4)
O2 0.0281(4) 0.0195(4) 0.0234(4) -0.0020(3) -0.0069(4) 0.0002(3)
C1 0.0223(5) 0.0167(5) 0.0287(6) -0.0016(4) -0.0023(5) -0.0001(4)
C2 0.0236(6) 0.0192(6) 0.0250(6) -0.0032(4) -0.0003(4) 0.0021(4)
C3 0.0219(5) 0.0178(5) 0.0244(6) 0.0015(4) -0.0027(4) -0.0002(4)
C4 0.0206(5) 0.0198(5) 0.0242(6) -0.0001(4) -0.0027(4) 0.0005(4)
C5 0.0204(5) 0.0176(5) 0.0225(6) -0.0017(4) -0.0020(4) 0.0006(4)
C6 0.0229(6) 0.0344(7) 0.0288(7) 0.0017(5) -0.0029(5) 0.0074(5)
C7 0.0311(7) 0.0478(8) 0.0269(7) 0.0079(6) 0.0022(6) 0.0061(6)
C8 0.0369(8) 0.0390(7) 0.0279(7) 0.0148(6) -0.0011(6) -0.0007(6)
C9 0.0322(7) 0.0270(6) 0.0280(7) 0.0072(5) -0.0062(5) -0.0014(5)
C10 0.0235(6) 0.0234(6) 0.0233(6) 0.0039(5) -0.0035(5) 0.0022(4)
C11 0.0262(6) 0.0176(5) 0.0279(6) -0.0006(4) -0.0019(5) -0.0013(4)
C12 0.0199(5) 0.0171(5) 0.0235(6) -0.0003(4) -0.0030(4) -0.0003(4)
C13 0.0241(6) 0.0198(6) 0.0261(6) -0.0026(5) -0.0028(5) 0.0032(5)
C14 0.0229(6) 0.0243(6) 0.0225(6) 0.0035(5) -0.0044(4) 0.0040(4)
C15 0.0241(6) 0.0210(5) 0.0259(6) -0.0009(4) -0.0067(5) 0.0003(4)
C16 0.0167(5) 0.0250(6) 0.0297(6) 0.0011(4) -0.0054(5) 0.0002(5)
C17 0.0247(6) 0.0300(6) 0.0318(7) 0.0012(5) 0.0004(5) 0.0031(5)
C18 0.0256(6) 0.0370(7) 0.0374(8) 0.0045(5) 0.0010(5) -0.0051(6)
C19 0.0325(7) 0.0288(6) 0.0446(8) 0.0074(6) -0.0066(6) -0.0059(5)
C20 0.0386(8) 0.0250(6) 0.0426(8) 0.0057(6) -0.0049(6) 0.0046(5)
C21 0.0280(6) 0.0274(6) 0.0309(7) 0.0032(5) -0.0024(5) 0.0029(5)
C22 0.0369(7) 0.0259(6) 0.0329(7) -0.0076(5) -0.0123(6) 0.0016(5)
C23 0.0390(8) 0.0343(7) 0.0272(7) -0.0040(6) -0.0114(6) 0.0015(5)

loop_
_atom_type_symbol
_atom_type_description
_atom_type_scat_dispersion_real
_atom_type_scat_dispersion_imag
_atom_type_scat_source
H H 0.000 0.000
;International Tables for Crystallography
(1992, Vol. C, Table 6.1.1.2)
;
C C 0.003 0.002
;International Tables for Crystallography
(1992, Vol. C, Tables 4.2.6.8 and 6.1.1.1)
;
O O 0.011 0.006
;International Tables for Crystallography
(1992, Vol. C, Tables 4.2.6.8 and 6.1.1.1)
;

loop_
_geom_angle_atom_site_label_1
_geom_angle_atom_site_label_2
_geom_angle_atom_site_label_3
_geom_angle
_geom_angle_site_symmetry_1
_geom_angle_site_symmetry_2
_geom_angle_site_symmetry_3
_geom_angle_publ_flag
C3 O2 C22 113.96(10) . . . yes
O1 C1 C2 120.5(1) . . . yes
O1 C1 C12 121.1(1) . . . yes
C2 C1 C12 118.3(1) . . . yes
C1 C2 C3 114.5(1) . . . yes
O2 C3 C2 105.83(10) . . . yes
O2 C3 C4 113.54(10) . . . yes
C2 C3 C4 111.2(1) . . . yes
C3 C4 C5 109.52(10) . . . yes
C4 C5 C12 112.07(10) . . . yes
C4 C5 C13 112.6(1) . . . yes
C12 C5 C13 110.66(10) . . . yes
C7 C6 C14 121.5(1) . . . yes
C6 C7 C8 119.5(1) . . . yes
C7 C8 C9 119.9(1) . . . yes
C8 C9 C10 121.0(1) . . . yes
C9 C10 C11 118.9(1) . . . yes
C9 C10 C14 119.1(1) . . . yes
C11 C10 C14 122.0(1) . . . yes
C10 C11 C12 114.0(1) . . . yes
C1 C12 C5 111.2(1) . . . yes
C1 C12 C11 104.93(10) . . . yes
C1 C12 C15 110.7(1) . . . yes
C5 C12 C11 109.49(10) . . . yes
C5 C12 C15 111.96(10) . . . yes
C11 C12 C15 108.3(1) . . . yes
C5 C13 C14 114.3(1) . . . yes
C6 C14 C10 119.0(1) . . . yes
C6 C14 C13 119.7(1) . . . yes
C10 C14 C13 121.2(1) . . . yes
C12 C15 C16 116.8(1) . . . yes
C15 C16 C17 122.7(1) . . . yes
C15 C16 C21 119.7(1) . . . yes
C17 C16 C21 117.6(1) . . . yes
C16 C17 C18 121.0(1) . . . yes
C17 C18 C19 120.2(1) . . . yes
C18 C19 C20 119.7(1) . . . yes
C19 C20 C21 120.0(1) . . . yes
C16 C21 C20 121.5(1) . . . yes
O2 C22 C23 108.3(1) . . . yes

loop_
_geom_bond_atom_site_label_1
_geom_bond_atom_site_label_2
_geom_bond_distance
_geom_bond_site_symmetry_1
_geom_bond_site_symmetry_2
_geom_bond_publ_flag
O1 C1 1.219(2) . . yes
O2 C3 1.423(2) . . yes
O2 C22 1.423(2) . . yes
C1 C2 1.509(2) . . yes
C1 C12 1.530(2) . . yes
C2 C3 1.518(2) . . yes
C3 C4 1.526(2) . . yes
C4 C5 1.536(2) . . yes
C5 C12 1.546(2) . . yes
C5 C13 1.531(2) . . yes
C6 C7 1.383(2) . . yes
C6 C14 1.398(2) . . yes
C7 C8 1.390(2) . . yes
C8 C9 1.383(2) . . yes
C9 C10 1.403(2) . . yes
C10 C11 1.513(2) . . yes
C10 C14 1.398(2) . . yes
C11 C12 1.552(2) . . yes
C12 C15 1.547(2) . . yes
C13 C14 1.513(2) . . yes
C15 C16 1.512(2) . . yes
C16 C17 1.401(2) . . yes
C16 C21 1.389(2) . . yes
C17 C18 1.386(2) . . yes
C18 C19 1.388(2) . . yes
C19 C20 1.376(2) . . yes
C20 C21 1.395(2) . . yes
C22 C23 1.501(2) . . yes

loop_
_geom_contact_atom_site_label_1
_geom_contact_atom_site_label_2
_geom_contact_distance
_geom_contact_site_symmetry_1
_geom_contact_site_symmetry_2
_geom_contact_publ_flag
O1 C2 3.368(2) . 4_565 ?
O1 C4 3.589(2) . 1_655 ?
O2 C2 3.379(2) . 4_465 ?
O2 C20 3.595(2) . 2_664 ?
C6 C15 3.569(2) . 1_455 ?
